data_9000268
loop_
_publ_author_name
'Baur, W. H.'

_publ_section_title
;
 Computer-simulated crystal structures of observed and hypothetical Mg2SiO4
 Polymorphs of low and high density
;
_journal_name_full 'American Mineralogist'
_journal_page_first 709
_journal_page_last 731
_journal_volume 57
_journal_year 1972
_chemical_compound_source hypothetical
_chemical_formula_structural 'Mg2 (Si O4)'
_chemical_formula_sum 'Mg2 O4 Si'
_chemical_name_mineral Wadsleyite
_space_group_IT_number 74
_symmetry_space_group_name_Hall '-I 2c 2c'
_symmetry_space_group_name_H-M 'I b m m'
_cell_angle_alpha 90
_cell_angle_beta 90
_cell_angle_gamma 90
_cell_length_a 8.16
_cell_length_b 11.68
_cell_length_c 5.71
_cell_formula_units_Z 8
_cell_volume 544.213
_database_code_amcsd 0000277
_exptl_crystal_density_diffrn 3.434
_cod_depositor_comments
;
Marking structure as theoretical according to the original publication,
which states that the structure was solved using distance least-squares
method.

Andrius Merkys
2015-10-06
;
_cod_original_formula_sum 'Si Mg2 O4'
_cod_struct_determination_method theoretical
_cod_database_code 9000268

loop_
_space_group_symop_operation_xyz
x,y,z
1/2+x,1/2+y,1/2+z
x,y,1/2-z
1/2+x,1/2+y,-z
-x,-y,1/2+z
1/2-x,1/2-y,+z
x,-y,z
1/2+x,1/2-y,1/2+z
-x,y,-z
1/2-x,1/2+y,1/2-z
-x,y,1/2+z
1/2-x,1/2+y,+z
x,-y,1/2-z
1/2+x,1/2-y,-z
-x,-y,-z
1/2-x,1/2-y,1/2-z

loop_
_atom_site_label
_atom_site_fract_x
_atom_site_fract_y
_atom_site_fract_z
Si 0.13030 0.12550 0.25000
Mg1 0.22970 0.00000 0.75000
Mg2 0.25000 0.25000 0.75000
Mg3 0.00000 0.37010 0.00000
O1 0.03000 0.00000 0.25000
O2 0.47990 0.00000 0.75000
O3 0.00400 0.23480 0.25000
O4 0.25570 0.37510 0.01680

loop_
_cod_related_entry_id
_cod_related_entry_database
_cod_related_entry_code
1 AMCSD 0000277
